data_4123718
loop_
_publ_author_name
'Cai, Weizhao'
'G\/ladysiak, Andrzej'
'Anio\/la, Michalina'
'Smith, Vincent J.'
'Barbour, Leonard J.'
'Katrusiak, Andrzej'

_publ_section_title
;
 Giant Negative Area Compressibility Tunable in a Soft Porous Framework
 Material.
;
_journal_issue 29
_journal_name_full 'Journal of the American Chemical Society'
_journal_page_first 9296
_journal_page_last 9301
_journal_paper_doi 10.1021/jacs.5b03280
_journal_volume 137
_journal_year 2015
_chemical_formula_moiety 'C18 H12 N2 O3 Zn, H2 O'
_chemical_formula_sum 'C18 H14 N2 O4 Zn'
_chemical_formula_weight 387.68
_chemical_name_systematic
; 
 ? 
;
_space_group_IT_number 82
_symmetry_cell_setting tetragonal
_symmetry_space_group_name_Hall 'I -4'
_symmetry_space_group_name_H-M 'I -4'
_atom_sites_solution_hydrogens geom
_atom_sites_solution_primary direct
_atom_sites_solution_secondary difmap
_audit_creation_method SHELXL-97
_cell_angle_alpha 90.00
_cell_angle_beta 90.00
_cell_angle_gamma 90.00
_cell_formula_units_Z 8
_cell_length_a 26.633(4)
_cell_length_b 26.633(4)
_cell_length_c 5.1305(4)
_cell_measurement_pressure 190000
_cell_measurement_temperature 296(2)
_cell_volume 3639.1(8)
_computing_cell_refinement 'CrysAlis (Oxford Diffraction, 2010)'
_computing_data_collection 'CrysAlis (Oxford Diffraction, 2010)'
_computing_data_reduction 'CrysAlisRED (Oxford Diffraction, 2010)'
_computing_molecular_graphics 'Mercury (Macrae et al., 2008)'
_computing_publication_material 'SHELXL-97 (Sheldrick, 2008)'
_computing_structure_refinement 'SHELXL-97 (Sheldrick, 2008)'
_computing_structure_solution 'SHELXS-97 (Sheldrick, 2008)'
_diffrn_ambient_temperature 296(2)
_diffrn_measured_fraction_theta_full 0.282
_diffrn_measured_fraction_theta_max 0.282
_diffrn_measurement_device_type 'Oxford Diffraction Xcalibur Eos'
_diffrn_measurement_method
;HP omega scans - for more details see:
A. Budzianowski, A. Katrusiak in High-Pressure Crystallography
(Eds.: A. Katrusiak, P. F. McMillan),
Dordrecht: Kluwer Acad. Publ., 2004 pp.157-168
;
_diffrn_radiation_monochromator graphite
_diffrn_radiation_source 'fine-focus sealed tube'
_diffrn_radiation_type MoK\a
_diffrn_radiation_wavelength 0.71073
_diffrn_reflns_av_R_equivalents 0.0899
_diffrn_reflns_av_sigmaI/netI 0.0436
_diffrn_reflns_limit_h_max 32
_diffrn_reflns_limit_h_min -34
_diffrn_reflns_limit_k_max 5
_diffrn_reflns_limit_k_min -5
_diffrn_reflns_limit_l_max 6
_diffrn_reflns_limit_l_min -6
_diffrn_reflns_number 6481
_diffrn_reflns_theta_full 26.98
_diffrn_reflns_theta_max 26.98
_diffrn_reflns_theta_min 4.04
_exptl_absorpt_coefficient_mu 1.373
_exptl_absorpt_correction_T_max 0.8310
_exptl_absorpt_correction_T_min 0.5963
_exptl_absorpt_correction_type analytical
_exptl_absorpt_process_details
;
Katrusiak, A. (2003). REDSHABS - Program for correcting
reflections intensities for DAC absorption, gasket shadowing
and sample crystal absorption. Adam Mickiewicz University, Pozna\'n.
Katrusiak, A. (2004). Z. Kristallogr. 219, 461-467
;
_exptl_crystal_colour Brown
_exptl_crystal_density_diffrn 1.415
_exptl_crystal_density_method 'not measured'
_exptl_crystal_description Block
_exptl_crystal_F_000 1584
_exptl_crystal_size_max 0.44
_exptl_crystal_size_mid 0.25
_exptl_crystal_size_min 0.14
_refine_diff_density_max 0.397
_refine_diff_density_min -0.263
_refine_diff_density_rms 0.069
_refine_ls_abs_structure_details 'Flack H D (1983), Acta Cryst. A39, 876-881'
_refine_ls_abs_structure_Flack -0.02(5)
_refine_ls_extinction_method none
_refine_ls_goodness_of_fit_ref 1.126
_refine_ls_hydrogen_treatment constr
_refine_ls_matrix_type full
_refine_ls_number_parameters 214
_refine_ls_number_reflns 1118
_refine_ls_number_restraints 292
_refine_ls_restrained_S_all 1.030
_refine_ls_R_factor_all 0.0941
_refine_ls_R_factor_gt 0.0855
_refine_ls_shift/su_max 0.000
_refine_ls_shift/su_mean 0.000
_refine_ls_structure_factor_coef Fsqd
_refine_ls_weighting_details 'calc w=1/[\s^2^(Fo^2^)+(0.1984P)^2^+2.2586P] where P=(Fo^2^+2Fc^2^)/3'
_refine_ls_weighting_scheme calc
_refine_ls_wR_factor_gt 0.2287
_refine_ls_wR_factor_ref 0.2480
_reflns_number_gt 941
_reflns_number_total 1118
_reflns_threshold_expression >2sigma(I)
_cod_data_source_file ja5b03280_si_002.cif
_cod_data_source_block 1H2O_0.19GPa_in_Isopropanol
_cod_depositor_comments
;
The following automatic conversions were performed:
'_atom_site_symetry_multiplicity' tag replaced with
'_atom_site_symmetry_multiplicity' tag as specified in the
replacement file
'/usr/data/users/saulius/crontab/automatic-downloads/rss-feeds/ACS/lib/lists/replacement-tags.lst'.

Automatic conversion script
Id: cif_correct_tags 3376 2015-05-07 07:48:27Z andrius 

The following automatic conversions were performed:

'_symmetry_cell_setting' value 'Tetragonal' changed to 'tetragonal'
according to
/usr/data/users/saulius/crontab/automatic-downloads/rss-feeds/ACS/lib/dictionaries/cif_core.dic
dictionary named 'cif_core.dic' version 2.4.2 from 2011-04-26.

Automatic conversion script
Id: cif_fix_values 3271 2015-04-21 07:52:19Z andrius 

 Adding full bibliography for 4123717--4123744.cif.
;
_cod_original_cell_volume 3639.1(9)
_cod_original_sg_symbol_Hall I-4
_cod_original_sg_symbol_H-M I-4
_cod_database_code 4123718

loop_
_symmetry_equiv_pos_as_xyz
'x, y, z'
'-x, -y, z'
'y, -x, -z'
'-y, x, -z'
'x+1/2, y+1/2, z+1/2'
'-x+1/2, -y+1/2, z+1/2'
'y+1/2, -x+1/2, -z+1/2'
'-y+1/2, x+1/2, -z+1/2'

loop_
_atom_site_label
_atom_site_type_symbol
_atom_site_fract_x
_atom_site_fract_y
_atom_site_fract_z
_atom_site_U_iso_or_equiv
_atom_site_adp_type
_atom_site_occupancy
_atom_site_symmetry_multiplicity
_atom_site_calc_flag
_atom_site_refinement_flags
_atom_site_disorder_assembly
_atom_site_disorder_group
Zn1 Zn 0.27287(8) 0.21413(6) 0.9149(3) 0.0510(7) Uani 1 1 d U . .
O1 O 0.2211(5) 0.2533(4) 1.088(2) 0.061(3) Uani 1 1 d U . .
H1A H 0.2004 0.2643 0.9756 0.073 Uiso 1 1 d R . .
N1 N 0.2541(6) 0.1425(4) 0.901(2) 0.070(4) Uani 1 1 d DU . .
C1 C 0.2680(5) 0.1041(3) 1.042(2) 0.080(6) Uani 1 1 d DU . .
H1 H 0.2933 0.1066 1.1661 0.096 Uiso 1 1 calc R . .
N2 N 0.2433(4) 0.0604(4) 0.9969(17) 0.078(5) Uani 1 1 d DU A .
C2 C 0.2140(3) 0.1218(4) 0.7387(15) 0.065(4) Uani 1 1 d DU . .
O2 O 0.2763(6) -0.1672(4) 1.370(2) 0.068(3) Uani 1 1 d U . .
C3 C 0.1844(4) 0.1435(4) 0.5485(16) 0.057(3) Uani 1 1 d DU . .
H3 H 0.1882 0.1772 0.5054 0.069 Uiso 1 1 calc R . .
O3A O 0.3209(11) -0.1306(10) 1.665(4) 0.097(5) Uani 0.62(2) 1 d PU . .
O3B O 0.3483(8) -0.1301(17) 1.467(7) 0.097(5) Uani 0.38(2) 1 d PDU . .
C4 C 0.1489(3) 0.1142(4) 0.4234(14) 0.054(3) Uani 1 1 d DU . .
C5 C 0.1195(4) 0.1365(5) 0.2338(17) 0.073(4) Uani 1 1 d DU . .
H5 H 0.1243 0.1703 0.1950 0.087 Uiso 1 1 calc R . .
C6 C 0.0828(3) 0.1094(6) 0.0990(19) 0.092(6) Uani 1 1 d DU . .
H6 H 0.0630 0.1243 -0.0287 0.110 Uiso 1 1 calc R . .
C7 C 0.0774(4) 0.0588(6) 0.1659(18) 0.079(5) Uani 1 1 d DU . .
H7 H 0.0533 0.0396 0.0803 0.095 Uiso 1 1 calc R . .
C8 C 0.1070(4) 0.0365(5) 0.357(2) 0.075(5) Uani 1 1 d DU . .
H8 H 0.1023 0.0027 0.3972 0.090 Uiso 1 1 calc R . .
C9 C 0.1435(3) 0.0637(4) 0.4899(13) 0.045(3) Uani 1 1 d DU . .
C10 C 0.1729(4) 0.0411(5) 0.6815(17) 0.054(3) Uani 1 1 d DU . .
H10 H 0.1690 0.0074 0.7255 0.064 Uiso 1 1 calc R . .
C11 C 0.2085(3) 0.0713(4) 0.8035(14) 0.060(4) Uani 1 1 d DU . .
C12 C 0.2581(4) 0.0126(4) 1.103(2) 0.063(2) Uani 1 1 d DU . .
C15 C 0.2868(6) -0.0770(4) 1.321(3) 0.069(4) Uani 1 1 d DU . .
C13A C 0.2786(7) 0.0110(3) 1.351(2) 0.063(2) Uani 0.501(12) 1 d PDU A 1
H13A H 0.2825 0.0409 1.4431 0.076 Uiso 0.501(12) 1 calc PR A 1
C14A C 0.2932(7) -0.0333(4) 1.464(2) 0.063(2) Uani 0.501(12) 1 d PDU A 1
H14A H 0.3069 -0.0340 1.6312 0.076 Uiso 0.501(12) 1 calc PR A 1
C16A C 0.2667(8) -0.0775(4) 1.074(3) 0.063(2) Uani 0.501(12) 1 d PDU A 1
H16A H 0.2629 -0.1073 0.9826 0.076 Uiso 0.501(12) 1 calc PR A 1
C17A C 0.2525(7) -0.0321(5) 0.968(2) 0.063(2) Uani 0.501(12) 1 d PDU A 1
H17A H 0.2387 -0.0315 0.8014 0.076 Uiso 0.501(12) 1 calc PR A 1
C13B C 0.3081(4) 0.0044(5) 1.164(3) 0.063(2) Uani 0.499(12) 1 d PDU A 2
H13B H 0.3316 0.0295 1.1297 0.076 Uiso 0.499(12) 1 calc PR A 2
C14B C 0.3240(4) -0.0409(5) 1.275(4) 0.063(2) Uani 0.499(12) 1 d PDU A 2
H14B H 0.3575 -0.0467 1.3157 0.076 Uiso 0.499(12) 1 calc PR A 2
C16B C 0.2356(5) -0.0723(5) 1.266(4) 0.063(2) Uani 0.499(12) 1 d PDU A 2
H16B H 0.2120 -0.0973 1.2975 0.076 Uiso 0.499(12) 1 calc PR A 2
C17B C 0.2240(4) -0.0256(5) 1.156(3) 0.063(2) Uani 0.499(12) 1 d PDU A 2
H17B H 0.1905 -0.0196 1.1155 0.076 Uiso 0.499(12) 1 calc PR A 2
C18 C 0.2991(8) -0.1281(5) 1.436(5) 0.110(7) Uani 1 1 d DU A .
O1W O 0.342(3) 0.096(3) 1.581(13) 0.49(5) Uiso 1 1 d . . .
H1WA H 0.3376 0.1095 1.7281 0.584 Uiso 1 1 d R . .
H1WB H 0.3629 0.1136 1.4955 0.584 Uiso 1 1 d R . .

loop_
_atom_site_aniso_label
_atom_site_aniso_U_11
_atom_site_aniso_U_22
_atom_site_aniso_U_33
_atom_site_aniso_U_23
_atom_site_aniso_U_13
_atom_site_aniso_U_12
Zn1 0.0472(11) 0.0411(9) 0.0648(9) -0.0038(7) -0.0039(8) -0.002(3)
O1 0.071(6) 0.056(5) 0.055(4) -0.004(5) 0.005(5) 0.002(10)
N1 0.090(13) 0.047(5) 0.072(6) -0.004(5) -0.012(8) -0.004(9)
C1 0.087(14) 0.031(5) 0.122(12) -0.018(7) -0.061(11) 0.010(12)
N2 0.120(14) 0.037(4) 0.078(7) -0.006(5) -0.062(9) -0.011(9)
C2 0.076(13) 0.045(6) 0.073(8) -0.004(7) -0.019(7) 0.006(10)
O2 0.080(8) 0.040(4) 0.084(6) 0.002(5) -0.021(7) 0.023(10)
C3 0.066(9) 0.053(7) 0.054(6) 0.010(7) 0.009(6) -0.011(12)
O3A 0.109(9) 0.079(8) 0.102(8) 0.008(8) -0.042(8) 0.004(9)
O3B 0.109(9) 0.079(8) 0.102(8) 0.008(8) -0.042(8) 0.004(9)
C4 0.061(8) 0.054(6) 0.047(6) 0.000(6) 0.008(5) 0.004(12)
C5 0.048(8) 0.073(10) 0.097(10) -0.002(10) -0.008(7) 0.034(15)
C6 0.098(14) 0.091(10) 0.087(9) 0.002(10) -0.033(10) 0.026(16)
C7 0.059(10) 0.081(9) 0.097(10) -0.028(9) -0.033(9) 0.033(17)
C8 0.054(9) 0.058(8) 0.114(11) -0.032(9) -0.045(9) 0.028(13)
C9 0.037(7) 0.041(6) 0.057(6) -0.009(5) -0.002(5) 0.008(10)
C10 0.034(6) 0.039(6) 0.088(9) -0.014(7) -0.021(6) 0.022(10)
C11 0.044(8) 0.053(7) 0.084(9) 0.009(8) -0.017(6) -0.008(11)
C12 0.063(5) 0.052(3) 0.074(4) 0.003(4) -0.016(4) -0.002(6)
C15 0.057(7) 0.048(5) 0.101(10) 0.000(6) -0.038(9) -0.014(9)
C13A 0.063(5) 0.052(3) 0.074(4) 0.003(4) -0.016(4) -0.002(6)
C14A 0.063(5) 0.052(3) 0.074(4) 0.003(4) -0.016(4) -0.002(6)
C16A 0.063(5) 0.052(3) 0.074(4) 0.003(4) -0.016(4) -0.002(6)
C17A 0.063(5) 0.052(3) 0.074(4) 0.003(4) -0.016(4) -0.002(6)
C13B 0.063(5) 0.052(3) 0.074(4) 0.003(4) -0.016(4) -0.002(6)
C14B 0.063(5) 0.052(3) 0.074(4) 0.003(4) -0.016(4) -0.002(6)
C16B 0.063(5) 0.052(3) 0.074(4) 0.003(4) -0.016(4) -0.002(6)
C17B 0.063(5) 0.052(3) 0.074(4) 0.003(4) -0.016(4) -0.002(6)
C18 0.125(12) 0.053(6) 0.152(15) 0.020(9) -0.102(15) -0.007(11)

loop_
_atom_type_symbol
_atom_type_description
_atom_type_scat_dispersion_real
_atom_type_scat_dispersion_imag
_atom_type_scat_source
C C 0.0033 0.0016 'International Tables Vol C Tables 4.2.6.8 and 6.1.1.4'
H H 0.0000 0.0000 'International Tables Vol C Tables 4.2.6.8 and 6.1.1.4'
N N 0.0061 0.0033 'International Tables Vol C Tables 4.2.6.8 and 6.1.1.4'
O O 0.0106 0.0060 'International Tables Vol C Tables 4.2.6.8 and 6.1.1.4'
Zn Zn 0.2839 1.4301 'International Tables Vol C Tables 4.2.6.8 and 6.1.1.4'

loop_
_geom_angle_atom_site_label_1
_geom_angle_atom_site_label_2
_geom_angle_atom_site_label_3
_geom_angle
_geom_angle_site_symmetry_1
_geom_angle_site_symmetry_3
O1 Zn1 O1 102.6(3) 6_554 .
O1 Zn1 N1 115.6(5) 6_554 .
O1 Zn1 N1 110.8(5) . .
O1 Zn1 O2 111.8(6) 6_554 7_557
O1 Zn1 O2 104.5(5) . 7_557
N1 Zn1 O2 110.6(7) . 7_557
Zn1 O1 Zn1 126.2(6) 6 .
C1 N1 C2 103.0(11) . .
C1 N1 Zn1 131.8(11) . .
C2 N1 Zn1 124.8(8) . .
N1 C1 N2 116.2(12) . .
C1 N2 C11 105.3(10) . .
C1 N2 C12 124.2(8) . .
C11 N2 C12 129.7(10) . .
C3 C2 C11 120.8(7) . .
C3 C2 N1 131.4(8) . .
C11 C2 N1 107.8(7) . .
C18 O2 Zn1 117.4(10) . 8_547
C2 C3 C4 118.8(5) . .
C18 O3A O3B 61.9(12) . .
O3A O3B C18 61.3(19) . .
C3 C4 C9 120.1(6) . .
C3 C4 C5 118.0(8) . .
C9 C4 C5 121.9(8) . .
C6 C5 C4 121.4(6) . .
C5 C6 C7 116.7(7) . .
C8 C7 C6 121.7(8) . .
C7 C8 C9 121.2(8) . .
C4 C9 C10 122.1(7) . .
C4 C9 C8 117.1(8) . .
C10 C9 C8 120.8(9) . .
C11 C10 C9 116.7(7) . .
C10 C11 N2 130.8(9) . .
C10 C11 C2 121.6(7) . .
N2 C11 C2 107.6(7) . .
C13B C12 C17B 118.0(5) . .
C13B C12 C13A 53.9(9) . .
C17B C12 C13A 93.2(8) . .
C13B C12 C17A 94.7(8) . .
C17B C12 C17A 53.1(9) . .
C13A C12 C17A 118.5(5) . .
C13B C12 N2 119.1(10) . .
C17B C12 N2 122.8(10) . .
C13A C12 N2 118.7(9) . .
C17A C12 N2 122.8(9) . .
C16A C15 C16B 55.4(10) . .
C16A C15 C14B 97.2(9) . .
C16B C15 C14B 126.4(8) . .
C16A C15 C14A 123.0(8) . .
C16B C15 C14A 98.9(9) . .
C14B C15 C14A 55.1(9) . .
C16A C15 C18 115.5(12) . .
C16B C15 C18 111.6(13) . .
C14B C15 C18 122.0(13) . .
C14A C15 C18 121.4(12) . .
C14A C13A C12 121.8(4) . .
C13A C14A C15 117.5(4) . .
C15 C16A C17A 117.6(4) . .
C12 C17A C16A 121.7(2) . .
C14B C13B C12 121.1(4) . .
C13B C14B C15 116.6(5) . .
C17B C16B C15 112.1(5) . .
C16B C17B C12 125.7(3) . .
O2 C18 O3A 114.6(16) . .
O2 C18 O3B 119(3) . .
O3A C18 O3B 57(2) . .
O2 C18 C15 122.4(13) . .
O3A C18 C15 119.1(19) . .
O3B C18 C15 107(3) . .

loop_
_geom_bond_atom_site_label_1
_geom_bond_atom_site_label_2
_geom_bond_distance
_geom_bond_site_symmetry_2
Zn1 O1 1.896(10) 6_554
Zn1 O1 1.943(11) .
Zn1 N1 1.972(13) .
Zn1 O2 1.959(10) 7_557
O1 Zn1 1.896(10) 6
N1 C1 1.3049(10) .
N1 C2 1.464(18) .
C1 N2 1.3580(10) .
N2 C11 1.3900(10) .
N2 C12 1.439(13) .
C2 C3 1.3819(10) .
C2 C11 1.391(8) .
O2 C18 1.251(19) .
O2 Zn1 1.959(10) 8_547
C3 C4 1.383(7) .
O3A C18 1.31(3) .
O3A O3B 1.25(4) .
O3B C18 1.3200(10) .
C4 C9 1.393(7) .
C4 C5 1.3825(10) .
C5 C6 1.399(7) .
C6 C7 1.397(8) .
C7 C8 1.393(7) .
C8 C9 1.391(7) .
C9 C10 1.395(7) .
C10 C11 1.392(7) .
C12 C13B 1.3852(10) .
C12 C17B 1.391(7) .
C12 C13A 1.3849(10) .
C12 C17A 1.384(7) .
C15 C16A 1.376(7) .
C15 C16B 1.400(7) .
C15 C14B 1.400(7) .
C15 C14A 1.385(7) .
C15 C18 1.5201(10) .
C13A C14A 1.375(5) .
C16A C17A 1.379(5) .
C13B C14B 1.399(7) .
C16B C17B 1.398(7) .

loop_
_geom_torsion_atom_site_label_1
_geom_torsion_atom_site_label_2
_geom_torsion_atom_site_label_3
_geom_torsion_atom_site_label_4
_geom_torsion
_geom_torsion_site_symmetry_1
_geom_torsion_site_symmetry_4
O1 Zn1 O1 Zn1 -123.8(10) 6_554 6
N1 Zn1 O1 Zn1 112.2(8) . 6
O2 Zn1 O1 Zn1 -7.0(9) 7_557 6
O1 Zn1 N1 C1 142.9(8) 6_554 .
O1 Zn1 N1 C1 -100.9(9) . .
O2 Zn1 N1 C1 14.6(10) 7_557 .
O1 Zn1 N1 C2 -45.8(8) 6_554 .
O1 Zn1 N1 C2 70.4(7) . .
O2 Zn1 N1 C2 -174.1(6) 7_557 .
C2 N1 C1 N2 0.4(7) . .
Zn1 N1 C1 N2 173.1(8) . .
N1 C1 N2 C11 -0.6(7) . .
N1 C1 N2 C12 170.2(12) . .
C1 N1 C2 C3 -179.7(6) . .
Zn1 N1 C2 C3 6.9(10) . .
C1 N1 C2 C11 -0.1(6) . .
Zn1 N1 C2 C11 -173.5(7) . .
C11 C2 C3 C4 0.1(7) . .
N1 C2 C3 C4 179.6(5) . .
C2 C3 C4 C9 0.1(6) . .
C2 C3 C4 C5 179.9(3) . .
C3 C4 C5 C6 -179.9(3) . .
C9 C4 C5 C6 0.0(2) . .
C4 C5 C6 C7 0.0(3) . .
C5 C6 C7 C8 0.1(6) . .
C6 C7 C8 C9 -0.2(8) . .
C3 C4 C9 C10 0.0(6) . .
C5 C4 C9 C10 -179.8(3) . .
C3 C4 C9 C8 179.7(4) . .
C5 C4 C9 C8 -0.1(5) . .
C7 C8 C9 C4 0.2(7) . .
C7 C8 C9 C10 179.9(5) . .
C4 C9 C10 C11 -0.3(7) . .
C8 C9 C10 C11 -180.0(5) . .
C9 C10 C11 N2 -179.3(5) . .
C9 C10 C11 C2 0.5(7) . .
C1 N2 C11 C10 -179.7(5) . .
C12 N2 C11 C10 10.1(14) . .
C1 N2 C11 C2 0.4(6) . .
C12 N2 C11 C2 -169.7(12) . .
C3 C2 C11 C10 -0.4(7) . .
N1 C2 C11 C10 180.0(5) . .
C3 C2 C11 N2 179.5(5) . .
N1 C2 C11 N2 -0.2(5) . .
C1 N2 C12 C13B -27.1(15) . .
C11 N2 C12 C13B 141.4(10) . .
C1 N2 C12 C17B 150.6(10) . .
C11 N2 C12 C17B -41.0(15) . .
C1 N2 C12 C13A 35.2(15) . .
C11 N2 C12 C13A -156.3(10) . .
C1 N2 C12 C17A -145.2(12) . .
C11 N2 C12 C17A 23.3(18) . .
C13B C12 C13A C14A -73.7(5) . .
C17B C12 C13A C14A 49.1(6) . .
C17A C12 C13A C14A 0.0(3) . .
N2 C12 C13A C14A 179.6(12) . .
C12 C13A C14A C15 0.0(3) . .
C16A C15 C14A C13A 0.0(7) . .
C16B C15 C14A C13A -54.3(7) . .
C14B C15 C14A C13A 74.2(5) . .
C18 C15 C14A C13A -176.5(17) . .
C16B C15 C16A C17A 77.0(8) . .
C14B C15 C16A C17A -52.7(9) . .
C14A C15 C16A C17A -0.1(9) . .
C18 C15 C16A C17A 176.6(16) . .
C13B C12 C17A C16A 51.0(8) . .
C17B C12 C17A C16A -70.9(7) . .
C13A C12 C17A C16A -0.1(7) . .
N2 C12 C17A C16A -179.7(13) . .
C15 C16A C17A C12 0.1(9) . .
C17B C12 C13B C14B 0.1(3) . .
C13A C12 C13B C14B 72.0(5) . .
C17A C12 C13B C14B -50.2(6) . .
N2 C12 C13B C14B 177.9(11) . .
C12 C13B C14B C15 -0.2(3) . .
C16A C15 C14B C13B 52.5(7) . .
C16B C15 C14B C13B 0.6(7) . .
C14A C15 C14B C13B -73.1(5) . .
C18 C15 C14B C13B 178.6(15) . .
C16A C15 C16B C17B -72.2(7) . .
C14B C15 C16B C17B -0.8(8) . .
C14A C15 C16B C17B 52.0(8) . .
C18 C15 C16B C17B -179.0(15) . .
C15 C16B C17B C12 0.7(8) . .
C13B C12 C17B C16B -0.4(7) . .
C13A C12 C17B C16B -50.6(9) . .
C17A C12 C17B C16B 73.1(8) . .
N2 C12 C17B C16B -178.1(12) . .
Zn1 O2 C18 O3A -10(3) 8_547 .
Zn1 O2 C18 O3B 54(4) 8_547 .
Zn1 O2 C18 C15 -167.0(18) 8_547 .
O3B O3A C18 O2 109(4) . .
O3B O3A C18 C15 -92(3) . .
O3A O3B C18 O2 -102(3) . .
O3A O3B C18 C15 114(3) . .
C16A C15 C18 O2 -27(3) . .
C16B C15 C18 O2 34(3) . .
C14B C15 C18 O2 -145(2) . .
C14A C15 C18 O2 150(2) . .
C16A C15 C18 O3A 176(2) . .
C16B C15 C18 O3A -123(2) . .
C14B C15 C18 O3A 59(3) . .
C14A C15 C18 O3A -7(3) . .
C16A C15 C18 O3B 115(3) . .
C16B C15 C18 O3B 176(3) . .
C14B C15 C18 O3B -2(4) . .
C14A C15 C18 O3B -68(3) . .
Zn1 O1 Zn1 O1 -123.8(10) 6 6_554
